data_4312350
loop_
_publ_author_name
'Kenneth Kam-Wing Lo'
'Chi-Keung Chung'
'Terence Kwok-Ming Lee'
'Lok-Hei Lui'
'Keith Hing-Kit Tsang'
'Nianyong Zhu'

_publ_section_title
;
 New Luminescent Cyclometalated Iridium(III) Diimine Complexes as
 Biological Labeling Reagents
;
_journal_name_full 'Inorganic Chemistry'
_journal_page_first 6886
_journal_page_last 6897
_journal_paper_doi 10.1021/ic0346984
_journal_volume 42
_journal_year 2003
_chemical_formula_moiety 'C31 H30 Cl2 F6 Ir N7 O P'
_chemical_formula_sum 'C31 H30 Cl2 F6 Ir N7 O P'
_chemical_formula_weight 924.69
_chemical_name_systematic
;
 ?
;
_space_group_IT_number 64
_symmetry_cell_setting orthorhombic
_symmetry_space_group_name_Hall '-C 2ac 2'
_symmetry_space_group_name_H-M 'C m c a'
_atom_sites_solution_hydrogens geom
_atom_sites_solution_primary direct
_atom_sites_solution_secondary difmap
_audit_creation_method SHELXL-97
_cell_angle_alpha 90.00
_cell_angle_beta 90.00
_cell_angle_gamma 90.00
_cell_formula_units_Z 8
_cell_length_a 22.772(5)
_cell_length_b 18.227(4)
_cell_length_c 17.728(4)
_cell_measurement_reflns_used 0
_cell_measurement_temperature 301(2)
_cell_measurement_theta_max 0
_cell_measurement_theta_min 0
_cell_volume 7358(3)
_computing_cell_refinement Scalepack
_computing_data_collection Marcontrol
_computing_data_reduction Denzo
_computing_molecular_graphics 'Ortep-3 for Windows (Farrugia, 1997)'
_computing_publication_material 'WinGX publication routines (Farrugia, 1999)'
_computing_structure_refinement 'SHELXL-97 (Sheldrick, 1997)'
_computing_structure_solution Shelxs-97
_diffrn_ambient_temperature 301(2)
_diffrn_measured_fraction_theta_full 0.940
_diffrn_measured_fraction_theta_max 0.940
_diffrn_measurement_device_type 'Marresearch imaging plate mar300'
_diffrn_measurement_method Oscillation
_diffrn_radiation_monochromator graphite
_diffrn_radiation_source 'fine-focus sealed tube'
_diffrn_radiation_type MoK\a
_diffrn_radiation_wavelength 0.71073
_diffrn_reflns_av_R_equivalents 0.0419
_diffrn_reflns_av_sigmaI/netI 0.0390
_diffrn_reflns_limit_h_max 27
_diffrn_reflns_limit_h_min -27
_diffrn_reflns_limit_k_max 20
_diffrn_reflns_limit_k_min -20
_diffrn_reflns_limit_l_max 20
_diffrn_reflns_limit_l_min -20
_diffrn_reflns_number 22424
_diffrn_reflns_theta_full 25.54
_diffrn_reflns_theta_max 25.54
_diffrn_reflns_theta_min 2.71
_exptl_absorpt_coefficient_mu 3.884
_exptl_absorpt_correction_type none
_exptl_crystal_colour yellow
_exptl_crystal_density_diffrn 1.669
_exptl_crystal_density_method 'not measured'
_exptl_crystal_description prism
_exptl_crystal_F_000 3624
_exptl_crystal_size_max 0.7
_exptl_crystal_size_mid 0.3
_exptl_crystal_size_min 0.25
_refine_diff_density_max 0.910
_refine_diff_density_min -1.211
_refine_diff_density_rms 0.135
_refine_ls_extinction_method none
_refine_ls_goodness_of_fit_ref 1.048
_refine_ls_hydrogen_treatment mixed
_refine_ls_matrix_type full
_refine_ls_number_parameters 239
_refine_ls_number_reflns 3324
_refine_ls_number_restraints 0
_refine_ls_restrained_S_all 1.048
_refine_ls_R_factor_all 0.0781
_refine_ls_R_factor_gt 0.0526
_refine_ls_shift/su_max 0.001
_refine_ls_shift/su_mean 0.000
_refine_ls_structure_factor_coef Fsqd
_refine_ls_weighting_details 'calc w=1/[\s^2^(Fo^2^)+(0.0930P)^2^+24.9383P] where P=(Fo^2^+2Fc^2^)/3'
_refine_ls_weighting_scheme calc
_refine_ls_wR_factor_gt 0.1567
_refine_ls_wR_factor_ref 0.1682
_reflns_number_gt 2167
_reflns_number_total 3324
_reflns_threshold_expression >2sigma(I)
_cod_data_source_file ic0346984si20030619_025721.cif
_cod_data_source_block mar348a
_cod_database_code 4312350

loop_
_symmetry_equiv_pos_as_xyz
'x, y, z'
'-x, -y+1/2, z+1/2'
'x, -y, -z'
'-x, y+1/2, -z+1/2'
'x+1/2, y+1/2, z'
'-x+1/2, -y+1, z+1/2'
'x+1/2, -y+1/2, -z'
'-x+1/2, y+1, -z+1/2'
'-x, -y, -z'
'x, y-1/2, -z-1/2'
'-x, y, z'
'x, -y-1/2, z-1/2'
'-x+1/2, -y+1/2, -z'
'x+1/2, y, -z-1/2'
'-x+1/2, y+1/2, z'
'x+1/2, -y, z-1/2'

loop_
_atom_site_label
_atom_site_type_symbol
_atom_site_fract_x
_atom_site_fract_y
_atom_site_fract_z
_atom_site_U_iso_or_equiv
_atom_site_adp_type
_atom_site_occupancy
_atom_site_symmetry_multiplicity
_atom_site_calc_flag
_atom_site_refinement_flags
_atom_site_disorder_assembly
_atom_site_disorder_group
Ir1 Ir 0.2500 0.49163(2) 0.2500 0.0648(2) Uani 1 2 d S . .
N1 N 0.3631(4) 0.5533(5) 0.2156(6) 0.097(2) Uani 1 1 d . . .
N2 N 0.3253(3) 0.4998(4) 0.1874(4) 0.0756(19) Uani 1 1 d . . .
N3 N 0.2111(3) 0.3999(3) 0.1946(3) 0.0705(17) Uani 1 1 d . . .
N4 N 0.1450(8) 0.2124(9) 0.1068(10) 0.117(6) Uani 0.50 1 d P . .
H4A H 0.1624 0.1764 0.1322 0.176 Uiso 0.33 1 calc PR . .
H4B H 0.1558 0.2105 0.0586 0.176 Uiso 0.33 1 calc PR . .
H4C H 0.1062 0.2073 0.1100 0.176 Uiso 0.33 1 calc PR . .
C1 C 0.2909(4) 0.5714(4) 0.3095(5) 0.082(2) Uani 1 1 d . . .
C2 C 0.2732(5) 0.6060(5) 0.3752(6) 0.103(3) Uani 1 1 d . . .
H2 H 0.2370 0.5943 0.3962 0.124 Uiso 1 1 calc R . .
C3 C 0.3082(7) 0.6575(6) 0.4099(8) 0.142(5) Uani 1 1 d . . .
H3 H 0.2962 0.6785 0.4552 0.170 Uiso 1 1 calc R . .
C4 C 0.3598(8) 0.6779(8) 0.3784(11) 0.166(8) Uani 1 1 d . . .
H4 H 0.3817 0.7156 0.3998 0.199 Uiso 1 1 calc R . .
C5 C 0.3797(6) 0.6432(7) 0.3155(10) 0.149(6) Uani 1 1 d . . .
H5 H 0.4163 0.6551 0.2958 0.179 Uiso 1 1 calc R . .
C6 C 0.3458(5) 0.5904(6) 0.2809(7) 0.095(3) Uani 1 1 d . . .
C7 C 0.4111(5) 0.5568(9) 0.1689(9) 0.139(6) Uani 1 1 d . . .
H7 H 0.4431 0.5881 0.1744 0.167 Uiso 1 1 calc R . .
C8 C 0.4040(6) 0.5094(10) 0.1161(9) 0.147(6) Uani 1 1 d . . .
H8 H 0.4302 0.5015 0.0767 0.177 Uiso 1 1 calc R . .
C9 C 0.3497(4) 0.4700(6) 0.1266(6) 0.097(3) Uani 1 1 d . . .
C10 C 0.3234(5) 0.4117(7) 0.0820(6) 0.123(4) Uani 1 1 d . . .
H10A H 0.2872 0.3965 0.1051 0.185 Uiso 1 1 calc R . .
H10B H 0.3499 0.3707 0.0797 0.185 Uiso 1 1 calc R . .
H10C H 0.3157 0.4293 0.0320 0.185 Uiso 1 1 calc R . .
C11 C 0.2284(4) 0.3321(5) 0.2211(5) 0.070(2) Uani 1 1 d . . .
C12 C 0.2019(5) 0.2691(4) 0.1925(6) 0.096(3) Uani 1 1 d . . .
H12 H 0.2121 0.2234 0.2118 0.116 Uiso 1 1 calc R . .
C13 C 0.1599(5) 0.2740(6) 0.1348(7) 0.106(3) Uani 1 1 d . . .
C14 C 0.1441(5) 0.3401(6) 0.1127(6) 0.103(3) Uani 1 1 d . . .
H14 H 0.1152 0.3442 0.0759 0.124 Uiso 1 1 calc R . .
C15 C 0.1683(4) 0.4036(5) 0.1417(5) 0.084(3) Uani 1 1 d . . .
H15 H 0.1552 0.4490 0.1248 0.101 Uiso 1 1 calc R . .
P1 P 0.0000 0.1905(3) -0.0022(2) 0.0940(13) Uani 1 2 d S . .
F1 F 0.0675(3) 0.1930(9) 0.0011(6) 0.235(6) Uani 1 1 d . . .
F2 F 0.0000 0.1690(7) 0.0860(7) 0.178(5) Uani 1 2 d S . .
F3 F 0.0000 0.2745(10) 0.0139(9) 0.238(11) Uani 1 2 d S . .
F4 F 0.0000 0.2045(12) -0.0866(8) 0.274(9) Uani 1 2 d S . .
F5 F 0.0000 0.1126(8) -0.0178(12) 0.332(12) Uani 1 2 d S . .
Cl1 Cl 0.5000 0.4475(6) 0.2966(5) 0.251(4) Uani 1 2 d S . .
Cl2 Cl 0.5000 0.2893(9) 0.2763(6) 0.274(5) Uani 1 2 d S . .
C16 C 0.5000 0.372(2) 0.2309(12) 0.36(3) Uani 1 2 d S . .
H16A H 0.4655 0.3757 0.1989 0.438 Uiso 0.50 1 calc PR . .
H16B H 0.5345 0.3757 0.1989 0.438 Uiso 0.50 1 calc PR . .
O1 O 0.0634(5) 0.5000 0.0000 0.138(4) Uani 1 2 d S . .

loop_
_atom_site_aniso_label
_atom_site_aniso_U_11
_atom_site_aniso_U_22
_atom_site_aniso_U_33
_atom_site_aniso_U_23
_atom_site_aniso_U_13
_atom_site_aniso_U_12
Ir1 0.0679(3) 0.0519(3) 0.0747(3) 0.000 0.0023(2) 0.000
N1 0.083(6) 0.095(6) 0.113(6) 0.027(6) 0.000(5) -0.012(5)
N2 0.065(4) 0.078(5) 0.084(5) 0.023(3) -0.005(4) -0.008(3)
N3 0.087(5) 0.053(3) 0.071(4) -0.007(3) 0.004(4) -0.002(3)
N4 0.136(15) 0.094(13) 0.122(14) -0.027(10) -0.050(12) -0.035(11)
C1 0.085(6) 0.059(5) 0.101(7) 0.005(4) -0.018(5) -0.009(4)
C2 0.126(8) 0.073(7) 0.111(8) -0.029(6) -0.024(7) -0.001(6)
C3 0.163(13) 0.093(9) 0.171(13) -0.034(8) -0.081(11) 0.010(8)
C4 0.183(16) 0.094(10) 0.222(19) -0.008(10) -0.113(15) -0.050(11)
C5 0.145(12) 0.100(10) 0.203(17) 0.031(10) -0.055(12) -0.058(9)
C6 0.088(7) 0.084(7) 0.114(8) 0.024(6) -0.024(6) -0.009(6)
C7 0.081(8) 0.207(17) 0.128(12) 0.047(10) 0.005(8) -0.047(9)
C8 0.072(8) 0.25(2) 0.120(12) 0.066(11) 0.027(8) 0.020(9)
C9 0.074(6) 0.126(8) 0.091(7) 0.031(6) 0.030(6) 0.026(6)
C10 0.137(10) 0.148(11) 0.086(8) -0.008(7) 0.025(7) 0.005(8)
C11 0.080(5) 0.055(6) 0.076(5) -0.004(4) 0.011(4) -0.001(4)
C12 0.140(10) 0.059(5) 0.090(8) -0.007(5) 0.002(7) -0.003(5)
C13 0.124(9) 0.070(7) 0.124(9) -0.012(6) -0.018(7) -0.014(6)
C14 0.102(8) 0.104(8) 0.103(8) -0.015(6) -0.011(6) -0.015(6)
C15 0.097(7) 0.068(5) 0.088(6) -0.010(4) -0.024(5) -0.004(4)
P1 0.067(2) 0.108(3) 0.108(3) 0.014(2) 0.000 0.000
F1 0.079(5) 0.317(16) 0.310(14) 0.039(10) 0.036(6) -0.036(8)
F2 0.176(10) 0.204(12) 0.154(9) 0.070(9) 0.000 0.000
F3 0.41(3) 0.102(9) 0.207(16) -0.027(9) 0.000 0.000
F4 0.40(3) 0.31(2) 0.114(10) -0.004(13) 0.000 0.000
F5 0.49(4) 0.095(10) 0.41(3) -0.059(13) 0.000 0.000
Cl1 0.283(10) 0.253(9) 0.216(8) 0.025(8) 0.000 0.000
Cl2 0.278(12) 0.342(14) 0.202(8) 0.041(11) 0.000 0.000
C16 0.80(11) 0.24(4) 0.051(14) -0.013(16) 0.000 0.000
O1 0.104(8) 0.167(10) 0.143(9) 0.099(8) 0.000 0.000

loop_
_atom_type_symbol
_atom_type_description
_atom_type_scat_dispersion_real
_atom_type_scat_dispersion_imag
_atom_type_scat_source
Ir Ir -1.4442 7.9887 'International Tables Vol C Tables 4.2.6.8 and 6.1.1.4'
N N 0.0061 0.0033 'International Tables Vol C Tables 4.2.6.8 and 6.1.1.4'
C C 0.0033 0.0016 'International Tables Vol C Tables 4.2.6.8 and 6.1.1.4'
P P 0.1023 0.0942 'International Tables Vol C Tables 4.2.6.8 and 6.1.1.4'
F F 0.0171 0.0103 'International Tables Vol C Tables 4.2.6.8 and 6.1.1.4'
Cl Cl 0.1484 0.1585 'International Tables Vol C Tables 4.2.6.8 and 6.1.1.4'
O O 0.0106 0.0060 'International Tables Vol C Tables 4.2.6.8 and 6.1.1.4'
H H 0.0000 0.0000 'International Tables Vol C Tables 4.2.6.8 and 6.1.1.4'

loop_
_geom_angle_atom_site_label_1
_geom_angle_atom_site_label_2
_geom_angle_atom_site_label_3
_geom_angle
_geom_angle_site_symmetry_1
_geom_angle_site_symmetry_3
_geom_angle_publ_flag
C1 Ir1 C1 88.1(5) . 8_545 ?
C1 Ir1 N2 81.1(4) . . ?
C1 Ir1 N2 92.9(3) 8_545 . ?
C1 Ir1 N2 92.9(3) . 8_545 ?
C1 Ir1 N2 81.1(4) 8_545 8_545 ?
N2 Ir1 N2 171.7(4) . 8_545 ?
C1 Ir1 N3 174.3(3) . . ?
C1 Ir1 N3 97.6(3) 8_545 . ?
N2 Ir1 N3 98.9(3) . . ?
N2 Ir1 N3 87.6(2) 8_545 . ?
C1 Ir1 N3 97.6(3) . 8_545 ?
C1 Ir1 N3 174.3(3) 8_545 8_545 ?
N2 Ir1 N3 87.6(2) . 8_545 ?
N2 Ir1 N3 98.9(3) 8_545 8_545 ?
N3 Ir1 N3 76.7(4) . 8_545 ?
C7 N1 N2 108.0(10) . . ?
C7 N1 C6 134.5(11) . . ?
N2 N1 C6 117.5(8) . . ?
C9 N2 N1 108.6(8) . . ?
C9 N2 Ir1 139.5(7) . . ?
N1 N2 Ir1 111.9(6) . . ?
C15 N3 C11 119.0(7) . . ?
C15 N3 Ir1 125.4(5) . . ?
C11 N3 Ir1 115.3(5) . . ?
C2 C1 C6 117.0(10) . . ?
C2 C1 Ir1 129.2(8) . . ?
C6 C1 Ir1 113.7(8) . . ?
C3 C2 C1 121.2(12) . . ?
C4 C3 C2 120.4(15) . . ?
C3 C4 C5 119.9(13) . . ?
C4 C5 C6 120.3(15) . . ?
C5 C6 C1 121.0(13) . . ?
C5 C6 N1 123.3(12) . . ?
C1 C6 N1 115.7(9) . . ?
C8 C7 N1 107.9(12) . . ?
C7 C8 C9 110.4(13) . . ?
N2 C9 C8 105.1(12) . . ?
N2 C9 C10 124.6(9) . . ?
C8 C9 C10 130.3(12) . . ?
N3 C11 C12 119.5(8) . . ?
N3 C11 C11 116.3(5) . 8_545 ?
C12 C11 C11 124.2(6) . 8_545 ?
C11 C12 C13 120.5(8) . . ?
N4 C13 C14 128.0(14) . . ?
N4 C13 C12 114.2(13) . . ?
C14 C13 C12 117.6(9) . . ?
C13 C14 C15 123.1(10) . . ?
N3 C15 C14 120.3(9) . . ?
F5 P1 F4 88.6(11) . . ?
F5 P1 F1 92.1(6) . 11 ?
F4 P1 F1 91.9(4) . 11 ?
F5 P1 F1 92.1(6) . . ?
F4 P1 F1 91.9(4) . . ?
F1 P1 F1 174.4(11) 11 . ?
F5 P1 F3 179.5(11) . . ?
F4 P1 F3 90.8(9) . . ?
F1 P1 F3 87.9(6) 11 . ?
F1 P1 F3 87.9(6) . . ?
F5 P1 F2 87.0(9) . . ?
F4 P1 F2 175.6(10) . . ?
F1 P1 F2 88.3(4) 11 . ?
F1 P1 F2 88.3(4) . . ?
F3 P1 F2 93.5(8) . . ?
Cl2 C16 Cl1 111.6(14) . . ?

loop_
_geom_bond_atom_site_label_1
_geom_bond_atom_site_label_2
_geom_bond_distance
_geom_bond_site_symmetry_2
_geom_bond_publ_flag
Ir1 C1 2.022(8) . ?
Ir1 C1 2.022(8) 8_545 ?
Ir1 N2 2.047(7) . ?
Ir1 N2 2.047(7) 8_545 ?
Ir1 N3 2.131(6) . ?
Ir1 N3 2.131(6) 8_545 ?
N1 C7 1.374(14) . ?
N1 N2 1.394(10) . ?
N1 C6 1.397(14) . ?
N2 C9 1.329(12) . ?
N3 C15 1.353(10) . ?
N3 C11 1.379(10) . ?
N4 C13 1.275(16) . ?
C1 C2 1.385(13) . ?
C1 C6 1.394(13) . ?
C2 C3 1.377(14) . ?
C3 C4 1.35(2) . ?
C4 C5 1.36(2) . ?
C5 C6 1.377(15) . ?
C7 C8 1.285(18) . ?
C8 C9 1.442(17) . ?
C9 C10 1.453(14) . ?
C11 C12 1.393(12) . ?
C11 C11 1.422(17) 8_545 ?
C12 C13 1.403(14) . ?
C13 C14 1.316(14) . ?
C14 C15 1.382(12) . ?
P1 F5 1.447(14) . ?
P1 F4 1.518(14) . ?
P1 F1 1.538(8) 11 ?
P1 F1 1.538(8) . ?
P1 F3 1.557(18) . ?
P1 F2 1.612(11) . ?
Cl1 C16 1.80(3) . ?
Cl2 C16 1.71(3) . ?
